data_7020399
loop_
_publ_author_name
'Mart\'inez-Lillo, Jos\'e'
'Tomsa, Adrian-Raul'
'Li, Yanling'
'Chamoreau, Lise-Marie'
'Cremades, Eduard'
'Ruiz, Eliseo'
'Barra, Anne-Laure'
'Proust, Anna'
'Verdaguer, Michel'
'Gouzerh, Pierre'

_publ_section_title
;
 Synthesis, crystal structure and magnetism of new salicylamidoxime-based
 hexanuclear manganese(iii) single-molecule magnets.
;
_journal_issue 44
_journal_name_full 'Dalton transactions (Cambridge, England : 2003)'
_journal_page_first 13668
_journal_page_last 13681
_journal_paper_doi 10.1039/c2dt31443f
_journal_volume 41
_journal_year 2012
_chemical_formula_moiety 'C72 H90 Mn6 N12 O24, 4(C3 H8 O)'
_chemical_formula_sum 'C84 H122 Mn6 N12 O28'
_chemical_formula_weight 2077.58
_chemical_name_systematic
;
?
;
_space_group_IT_number 2
_symmetry_cell_setting triclinic
_symmetry_Int_Tables_number 2
_symmetry_space_group_name_Hall '-P 1'
_symmetry_space_group_name_H-M 'P -1'
_atom_sites_solution_hydrogens geom
_atom_sites_solution_primary direct
_atom_sites_solution_secondary difmap
_audit_creation_method SHELXL-97
_cell_angle_alpha 89.104(8)
_cell_angle_beta 71.940(9)
_cell_angle_gamma 66.627(9)
_cell_formula_units_Z 1
_cell_length_a 12.6828(16)
_cell_length_b 14.0471(16)
_cell_length_c 15.9646(17)
_cell_measurement_reflns_used 67
_cell_measurement_temperature 200(2)
_cell_measurement_theta_max 14.9
_cell_measurement_theta_min 4.9
_cell_volume 2463.3(6)
_computing_cell_refinement 'Dirax/lsq (Duisenberg & Schreurs, 1989-2000)'
_computing_data_collection 'Collect (Nonius BV, 1997-2000)'
_computing_data_reduction 'EvalCCD (Duisenberg & Schreurs 1990-2000)'
_computing_molecular_graphics 'DIAMOND (Brandenburg, 1999)'
_computing_publication_material 'WinGX publication routines (Farrugia, 1999)'
_computing_structure_refinement 'SHELXL-97 (Sheldrick, 2008)'
_computing_structure_solution 'SIR92 (Giacovazzo et al, 1993)'
_diffrn_ambient_temperature 200(2)
_diffrn_detector_area_resol_mean 9
_diffrn_measured_fraction_theta_full 0.985
_diffrn_measured_fraction_theta_max 0.985
_diffrn_measurement_device_type KappaCCD
_diffrn_measurement_method 'CCD rotation images, thick slices'
_diffrn_radiation_monochromator graphite
_diffrn_radiation_source 'fine-focus sealed tube'
_diffrn_radiation_type MoK\a
_diffrn_radiation_wavelength 0.71073
_diffrn_reflns_av_R_equivalents 0.0805
_diffrn_reflns_av_sigmaI/netI 0.1494
_diffrn_reflns_limit_h_max 17
_diffrn_reflns_limit_h_min -17
_diffrn_reflns_limit_k_max 19
_diffrn_reflns_limit_k_min -19
_diffrn_reflns_limit_l_max 22
_diffrn_reflns_limit_l_min -22
_diffrn_reflns_number 43150
_diffrn_reflns_theta_full 29.99
_diffrn_reflns_theta_max 29.99
_diffrn_reflns_theta_min 2.63
_diffrn_standards_number 0
_exptl_absorpt_coefficient_mu 0.824
_exptl_absorpt_correction_T_max 0.898
_exptl_absorpt_correction_T_min 0.618
_exptl_absorpt_correction_type multi-scan
_exptl_absorpt_process_details
;
R.H. Blessing, Acta Cryst. (1995), A51, 33-38
;
_exptl_crystal_colour black
_exptl_crystal_density_diffrn 1.401
_exptl_crystal_density_method 'not measured'
_exptl_crystal_description block
_exptl_crystal_F_000 1084
_exptl_crystal_size_max 0.23
_exptl_crystal_size_mid 0.16
_exptl_crystal_size_min 0.13
_refine_diff_density_max 1.117
_refine_diff_density_min -0.808
_refine_diff_density_rms 0.107
_refine_ls_extinction_method none
_refine_ls_goodness_of_fit_ref 1.041
_refine_ls_hydrogen_treatment constr
_refine_ls_matrix_type full
_refine_ls_number_parameters 594
_refine_ls_number_reflns 14150
_refine_ls_number_restraints 2
_refine_ls_restrained_S_all 1.045
_refine_ls_R_factor_all 0.2001
_refine_ls_R_factor_gt 0.0678
_refine_ls_shift/su_max 0.001
_refine_ls_shift/su_mean 0.000
_refine_ls_structure_factor_coef Fsqd
_refine_ls_weighting_details 'calc w=1/[\s^2^(Fo^2^)+(0.0898P)^2^+1.3151P] where P=(Fo^2^+2Fc^2^)/3'
_refine_ls_weighting_scheme calc
_refine_ls_wR_factor_gt 0.1563
_refine_ls_wR_factor_ref 0.2118
_reflns_number_gt 6044
_reflns_number_total 14150
_reflns_threshold_expression >2\s(I)
_cod_data_source_file c2dt31443f.txt
_cod_data_source_block jml050209
_cod_original_cell_volume 2463.3(5)
_cod_database_code 7020399

loop_
_symmetry_equiv_pos_as_xyz
'x, y, z'
'-x, -y, -z'

loop_
_atom_site_label
_atom_site_type_symbol
_atom_site_fract_x
_atom_site_fract_y
_atom_site_fract_z
_atom_site_U_iso_or_equiv
_atom_site_adp_type
_atom_site_occupancy
_atom_site_symmetry_multiplicity
_atom_site_calc_flag
_atom_site_refinement_flags
_atom_site_disorder_assembly
_atom_site_disorder_group
Mn1 Mn 0.62775(6) 0.43487(5) 0.78176(4) 0.03064(19) Uani 1 1 d . . .
Mn2 Mn 0.59727(6) 0.55727(5) 0.96835(4) 0.02801(18) Uani 1 1 d . . .
Mn3 Mn 0.51347(6) 0.69167(5) 0.81277(4) 0.02977(19) Uani 1 1 d . . .
O1 O 0.5829(3) 0.5605(2) 0.85344(18) 0.0278(7) Uani 1 1 d . . .
O2 O 0.6386(3) 0.3103(2) 0.7263(2) 0.0421(8) Uani 1 1 d . . .
O3 O 0.6151(3) 0.4128(2) 0.96651(19) 0.0301(7) Uani 1 1 d . . .
O4 O 0.6112(3) 0.5527(2) 1.0841(2) 0.0351(8) Uani 1 1 d . . .
O5 O 0.4879(3) 0.7658(2) 0.9211(2) 0.0338(7) Uani 1 1 d . . .
O6 O 0.4209(3) 0.8220(2) 0.7813(2) 0.0376(8) Uani 1 1 d . . .
O7 O 0.5504(3) 0.5107(2) 0.7024(2) 0.0437(9) Uani 1 1 d . . .
O8 O 0.8088(4) 0.3928(3) 0.7067(3) 0.0743(14) Uani 1 1 d . . .
O9 O 0.8784(4) 0.5120(4) 0.7115(4) 0.0853(16) Uani 1 1 d . . .
O10 O 0.7923(3) 0.5194(3) 0.8974(2) 0.0459(9) Uani 1 1 d . . .
H10A H 0.8186 0.5080 0.8336 0.069 Uiso 1 1 d R . .
O11 O 0.6909(3) 0.7044(3) 0.7442(2) 0.0437(9) Uani 1 1 d . . .
H11A H 0.7399 0.6445 0.7289 0.066 Uiso 1 1 d R . .
O12 O 0.3199(3) 0.6653(3) 0.8733(2) 0.0390(8) Uani 1 1 d . . .
H12A H 0.3373 0.6053 0.8816 0.058 Uiso 1 1 d R . .
N1 N 0.6670(3) 0.3563(3) 0.8805(2) 0.0290(8) Uani 1 1 d . . .
N2 N 0.7562(3) 0.2150(3) 0.9499(3) 0.0414(10) Uani 1 1 d . . .
H2A H 0.7204 0.2549 0.9981 0.050 Uiso 1 1 d R . .
H2B H 0.7711 0.1496 0.9515 0.050 Uiso 1 1 d R . .
N3 N 0.5425(3) 0.7116(3) 0.9820(2) 0.0303(8) Uani 1 1 d . . .
N4 N 0.4765(4) 0.8795(3) 1.0464(3) 0.0506(12) Uani 1 1 d . . .
H4A H 0.4432 0.9024 1.0041 0.061 Uiso 1 1 d R . .
H4B H 0.4558 0.9197 1.0928 0.061 Uiso 1 1 d R . .
N5 N 0.5285(3) 0.6175(3) 0.7021(2) 0.0313(9) Uani 1 1 d . . .
N6 N 0.4955(4) 0.5941(3) 0.5719(3) 0.0499(12) Uani 1 1 d . . .
H6A H 0.5193 0.5206 0.5774 0.060 Uiso 1 1 d R . .
H6B H 0.4663 0.6203 0.5316 0.060 Uiso 1 1 d R . .
C1 C 0.7241(5) 0.2133(4) 0.7258(3) 0.0402(12) Uani 1 1 d . . .
C2 C 0.7604(6) 0.1374(4) 0.6548(4) 0.0551(15) Uani 1 1 d . . .
H2 H 0.7213 0.1535 0.6112 0.066 Uiso 1 1 calc R . .
C3 C 0.8534(6) 0.0385(4) 0.6470(4) 0.0672(19) Uani 1 1 d . . .
H3 H 0.8776 -0.0118 0.5980 0.081 Uiso 1 1 calc R . .
C4 C 0.9106(6) 0.0135(4) 0.7109(4) 0.0624(17) Uani 1 1 d . . .
H4 H 0.9763 -0.0526 0.7043 0.075 Uiso 1 1 calc R . .
C5 C 0.8714(5) 0.0851(4) 0.7836(4) 0.0482(14) Uani 1 1 d . . .
H5 H 0.9092 0.0667 0.8279 0.058 Uiso 1 1 calc R . .
C6 C 0.7764(4) 0.1854(3) 0.7944(3) 0.0350(11) Uani 1 1 d . . .
C7 C 0.7323(4) 0.2549(4) 0.8773(3) 0.0331(11) Uani 1 1 d . . .
C8 C 0.6193(4) 0.6259(4) 1.1338(3) 0.0307(10) Uani 1 1 d . . .
C9 C 0.6633(5) 0.5931(4) 1.2048(3) 0.0421(12) Uani 1 1 d . . .
H9 H 0.6892 0.5216 1.2140 0.051 Uiso 1 1 calc R . .
C10 C 0.6695(6) 0.6624(5) 1.2612(4) 0.0601(16) Uani 1 1 d . . .
H10 H 0.6982 0.6388 1.3094 0.072 Uiso 1 1 calc R . .
C11 C 0.6335(7) 0.7677(5) 1.2474(4) 0.073(2) Uani 1 1 d . . .
H11 H 0.6381 0.8156 1.2860 0.088 Uiso 1 1 calc R . .
C12 C 0.5914(6) 0.8018(5) 1.1778(4) 0.0580(16) Uani 1 1 d . . .
H12 H 0.5666 0.8736 1.1697 0.070 Uiso 1 1 calc R . .
C13 C 0.5840(4) 0.7328(4) 1.1177(3) 0.0342(11) Uani 1 1 d . . .
C14 C 0.5323(4) 0.7746(3) 1.0464(3) 0.0328(10) Uani 1 1 d . . .
C15 C 0.4244(4) 0.8459(4) 0.6991(3) 0.0358(11) Uani 1 1 d . . .
C16 C 0.3892(6) 0.9517(4) 0.6843(4) 0.0524(15) Uani 1 1 d . . .
H16 H 0.3675 1.0026 0.7322 0.063 Uiso 1 1 calc R . .
C17 C 0.3850(6) 0.9837(5) 0.6035(4) 0.0613(17) Uani 1 1 d . . .
H17 H 0.3601 1.0558 0.5963 0.074 Uiso 1 1 calc R . .
C18 C 0.4176(6) 0.9102(5) 0.5313(4) 0.0587(16) Uani 1 1 d . . .
H18 H 0.4145 0.9320 0.4751 0.070 Uiso 1 1 calc R . .
C19 C 0.4541(5) 0.8054(4) 0.5431(3) 0.0443(13) Uani 1 1 d . . .
H19 H 0.4780 0.7554 0.4939 0.053 Uiso 1 1 calc R . .
C20 C 0.4570(4) 0.7709(4) 0.6262(3) 0.0337(11) Uani 1 1 d . . .
C21 C 0.4948(4) 0.6568(4) 0.6344(3) 0.0334(11) Uani 1 1 d . . .
C22 C 0.8898(5) 0.4266(4) 0.6792(4) 0.0485(14) Uani 1 1 d . . .
C23 C 1.0105(4) 0.3532(4) 0.6138(3) 0.0435(13) Uani 1 1 d . . .
C28 C 1.0939(6) 0.3910(6) 0.5665(5) 0.093(3) Uani 1 1 d . . .
H28 H 1.0766 0.4630 0.5760 0.112 Uiso 1 1 calc R . .
C27 C 1.2034(7) 0.3231(9) 0.5050(6) 0.125(4) Uani 1 1 d . . .
H27 H 1.2595 0.3502 0.4721 0.150 Uiso 1 1 calc R . .
C26 C 1.2322(6) 0.2203(8) 0.4906(5) 0.091(3) Uani 1 1 d . . .
H26 H 1.3084 0.1756 0.4490 0.109 Uiso 1 1 calc R . .
C25 C 1.1510(6) 0.1801(6) 0.5363(6) 0.093(3) Uani 1 1 d . . .
H25 H 1.1700 0.1078 0.5258 0.111 Uiso 1 1 calc R . .
C24 C 1.0364(5) 0.2491(5) 0.6005(5) 0.0646(18) Uani 1 1 d . . .
H24 H 0.9797 0.2225 0.6331 0.078 Uiso 1 1 calc R . .
C29 C 0.8988(5) 0.4792(6) 0.9221(4) 0.071(2) Uani 1 1 d . . .
H29 H 0.8745 0.4909 0.9882 0.085 Uiso 1 1 calc R . .
C30 C 0.9718(8) 0.3679(6) 0.8922(7) 0.123(3) Uani 1 1 d . . .
H30A H 0.9246 0.3283 0.9207 0.184 Uiso 1 1 calc R . .
H30B H 1.0459 0.3452 0.9083 0.184 Uiso 1 1 calc R . .
H30C H 0.9939 0.3553 0.8276 0.184 Uiso 1 1 calc R . .
C31 C 0.9809(8) 0.5376(9) 0.8804(8) 0.132(4) Uani 1 1 d . . .
H31A H 1.0053 0.5265 0.8155 0.198 Uiso 1 1 calc R . .
H31B H 1.0536 0.5105 0.8984 0.198 Uiso 1 1 calc R . .
H31C H 0.9354 0.6125 0.9010 0.198 Uiso 1 1 calc R . .
C32 C 0.7380(5) 0.7699(4) 0.7766(4) 0.0539(15) Uani 1 1 d . . .
H32 H 0.7355 0.7561 0.8386 0.065 Uiso 1 1 calc R . .
C33 C 0.8654(7) 0.7465(6) 0.7229(6) 0.095(3) Uani 1 1 d . . .
H33A H 0.9146 0.6711 0.7163 0.142 Uiso 1 1 calc R . .
H33B H 0.8976 0.7836 0.7527 0.142 Uiso 1 1 calc R . .
H33C H 0.8686 0.7693 0.6642 0.142 Uiso 1 1 calc R . .
C34 C 0.6557(6) 0.8827(4) 0.7796(5) 0.0694(19) Uani 1 1 d . . .
H34A H 0.6525 0.8971 0.7199 0.104 Uiso 1 1 calc R . .
H34B H 0.6873 0.9275 0.8007 0.104 Uiso 1 1 calc R . .
H34C H 0.5737 0.8971 0.8200 0.104 Uiso 1 1 calc R . .
C35 C 0.2214(9) 0.6910(8) 0.8358(7) 0.115(3) Uiso 1 1 d D . .
H35A H 0.2566 0.6508 0.7761 0.138 Uiso 1 1 calc R . .
H35B H 0.1623 0.6652 0.8730 0.138 Uiso 1 1 calc R . .
C36 C 0.1564(13) 0.7958(11) 0.8274(10) 0.193(6) Uiso 1 1 d D . .
H36A H 0.0940 0.8010 0.8015 0.289 Uiso 1 1 calc R . .
H36B H 0.2123 0.8227 0.7888 0.289 Uiso 1 1 calc R . .
H36C H 0.1175 0.8371 0.8861 0.289 Uiso 1 1 calc R . .
C37 C 0.2095(6) 1.0645(5) 0.9411(5) 0.0692(19) Uani 1 1 d . . .
H37A H 0.2196 1.1152 0.8979 0.083 Uiso 0.50 1 calc PR A 1
H37B H 0.2644 1.0850 0.8940 0.083 Uiso 0.50 1 d PR A 2
O13A O 0.3285(18) 0.9905(12) 0.9248(12) 0.083(6) Uani 0.50 1 d P B 1
H13A H 0.3413 0.9296 0.9121 0.125 Uiso 0.50 1 d PR B 1
C38A C 0.166(3) 1.130(3) 1.033(2) 0.119(12) Uani 0.50 1 d P B 1
H38A H 0.2326 1.1445 1.0396 0.178 Uiso 0.50 1 calc PR B 1
H38B H 0.1416 1.0900 1.0806 0.178 Uiso 0.50 1 calc PR B 1
H38C H 0.0964 1.1957 1.0368 0.178 Uiso 0.50 1 calc PR B 1
C39A C 0.113(2) 1.0447(17) 0.9289(18) 0.078(6) Uani 0.50 1 d P B 1
H39A H 0.1415 1.0047 0.8706 0.117 Uiso 0.50 1 calc PR B 1
H39B H 0.0443 1.1112 0.9325 0.117 Uiso 0.50 1 calc PR B 1
H39C H 0.0869 1.0045 0.9754 0.117 Uiso 0.50 1 calc PR B 1
O13B O 0.2928(17) 0.9629(12) 0.9470(12) 0.060(4) Uani 0.50 1 d P B 2
H13B H 0.3164 0.9158 0.9074 0.090 Uiso 0.50 1 d PR B 2
C38B C 0.1897(19) 1.1390(13) 1.0172(14) 0.050(5) Uani 0.50 1 d P B 2
H38D H 0.2646 1.1172 1.0322 0.075 Uiso 0.50 1 calc PR B 2
H38E H 0.1236 1.1384 1.0690 0.075 Uiso 0.50 1 calc PR B 2
H38F H 0.1680 1.2097 1.0000 0.075 Uiso 0.50 1 calc PR B 2
C39B C 0.121(3) 1.082(2) 0.900(2) 0.136(14) Uani 0.50 1 d P B 2
H39D H 0.1518 1.0268 0.8511 0.204 Uiso 0.50 1 calc PR B 2
H39E H 0.1026 1.1500 0.8768 0.204 Uiso 0.50 1 calc PR B 2
H39F H 0.0466 1.0828 0.9436 0.204 Uiso 0.50 1 calc PR B 2
O14 O 0.3526(3) 0.6537(3) 0.4546(2) 0.0521(10) Uani 1 1 d . . .
H14A H 0.3753 0.6525 0.3889 0.078 Uiso 1 1 d R . .
C40 C 0.2284(7) 0.6764(6) 0.4920(6) 0.087(2) Uiso 1 1 d D . .
H40 H 0.1887 0.7000 0.4456 0.104 Uiso 1 1 calc R . .
C41 C 0.1663(10) 0.7635(9) 0.5706(8) 0.145(4) Uiso 1 1 d . . .
H41A H 0.0800 0.7773 0.5960 0.217 Uiso 1 1 calc R . .
H41B H 0.1741 0.8272 0.5499 0.217 Uiso 1 1 calc R . .
H41C H 0.2054 0.7414 0.6160 0.217 Uiso 1 1 calc R . .
C42 C 0.2091(11) 0.5904(9) 0.5235(9) 0.166(5) Uiso 1 1 d D . .
H42A H 0.2628 0.5287 0.4797 0.248 Uiso 1 1 calc R . .
H42B H 0.1241 0.6029 0.5338 0.248 Uiso 1 1 calc R . .
H42C H 0.2266 0.5787 0.5793 0.248 Uiso 1 1 calc R . .

loop_
_atom_site_aniso_label
_atom_site_aniso_U_11
_atom_site_aniso_U_22
_atom_site_aniso_U_33
_atom_site_aniso_U_23
_atom_site_aniso_U_13
_atom_site_aniso_U_12
Mn1 0.0365(4) 0.0230(3) 0.0255(4) -0.0032(3) -0.0074(3) -0.0074(3)
Mn2 0.0333(4) 0.0219(3) 0.0259(4) -0.0022(3) -0.0099(3) -0.0082(3)
Mn3 0.0385(4) 0.0225(3) 0.0244(4) -0.0011(3) -0.0099(3) -0.0089(3)
O1 0.0375(17) 0.0218(15) 0.0237(16) 0.0001(12) -0.0139(13) -0.0089(13)
O2 0.058(2) 0.0239(16) 0.0393(19) -0.0055(15) -0.0216(17) -0.0067(15)
O3 0.0371(17) 0.0231(15) 0.0226(15) -0.0018(13) -0.0063(13) -0.0076(13)
O4 0.051(2) 0.0273(16) 0.0311(17) 0.0027(14) -0.0220(15) -0.0143(15)
O5 0.0459(19) 0.0212(15) 0.0290(17) 0.0003(13) -0.0158(15) -0.0058(14)
O6 0.054(2) 0.0249(16) 0.0286(17) 0.0017(14) -0.0151(16) -0.0102(15)
O7 0.074(2) 0.0218(16) 0.0372(19) -0.0005(14) -0.0273(18) -0.0145(16)
O8 0.046(2) 0.060(3) 0.080(3) 0.015(2) 0.015(2) -0.012(2)
O9 0.054(3) 0.056(3) 0.123(4) -0.029(3) -0.003(3) -0.019(2)
O10 0.0275(17) 0.061(2) 0.041(2) -0.0005(18) -0.0091(15) -0.0113(16)
O11 0.0449(19) 0.0306(18) 0.048(2) -0.0065(16) -0.0047(17) -0.0153(16)
O12 0.0423(18) 0.0351(18) 0.0403(19) 0.0064(15) -0.0199(16) -0.0121(15)
N1 0.0306(19) 0.0225(18) 0.0238(19) -0.0062(15) -0.0023(16) -0.0056(15)
N2 0.044(2) 0.025(2) 0.038(2) -0.0012(18) -0.0112(19) 0.0009(18)
N3 0.036(2) 0.0256(19) 0.028(2) 0.0011(16) -0.0114(17) -0.0112(16)
N4 0.082(3) 0.026(2) 0.041(3) -0.0032(19) -0.029(2) -0.013(2)
N5 0.043(2) 0.0204(18) 0.027(2) -0.0009(16) -0.0104(17) -0.0103(17)
N6 0.079(3) 0.033(2) 0.034(2) 0.0029(19) -0.030(2) -0.010(2)
C1 0.048(3) 0.024(2) 0.039(3) -0.007(2) -0.006(2) -0.011(2)
C2 0.083(4) 0.028(3) 0.047(3) -0.006(2) -0.027(3) -0.011(3)
C3 0.098(5) 0.027(3) 0.055(4) -0.014(3) -0.024(4) -0.004(3)
C4 0.070(4) 0.030(3) 0.059(4) -0.010(3) -0.021(3) 0.008(3)
C5 0.044(3) 0.034(3) 0.051(3) -0.009(3) -0.012(3) -0.002(2)
C6 0.038(3) 0.021(2) 0.036(3) -0.005(2) -0.006(2) -0.007(2)
C7 0.027(2) 0.031(2) 0.036(3) -0.001(2) -0.007(2) -0.0084(19)
C8 0.033(2) 0.034(2) 0.029(2) -0.002(2) -0.011(2) -0.018(2)
C9 0.053(3) 0.037(3) 0.042(3) 0.000(2) -0.025(3) -0.016(2)
C10 0.094(5) 0.056(4) 0.052(4) 0.011(3) -0.047(4) -0.036(4)
C11 0.129(6) 0.055(4) 0.071(4) 0.007(3) -0.062(4) -0.052(4)
C12 0.098(5) 0.042(3) 0.053(4) 0.009(3) -0.041(4) -0.036(3)
C13 0.047(3) 0.034(3) 0.028(2) 0.003(2) -0.015(2) -0.021(2)
C14 0.043(3) 0.023(2) 0.030(2) 0.0036(19) -0.013(2) -0.011(2)
C15 0.044(3) 0.028(2) 0.032(3) 0.005(2) -0.011(2) -0.012(2)
C16 0.087(4) 0.032(3) 0.047(3) 0.015(2) -0.036(3) -0.023(3)
C17 0.105(5) 0.038(3) 0.052(4) 0.020(3) -0.038(4) -0.031(3)
C18 0.093(5) 0.055(4) 0.044(3) 0.024(3) -0.030(3) -0.041(3)
C19 0.060(3) 0.041(3) 0.038(3) 0.005(2) -0.020(3) -0.024(3)
C20 0.039(3) 0.036(3) 0.028(2) 0.010(2) -0.010(2) -0.018(2)
C21 0.036(2) 0.027(2) 0.026(2) -0.005(2) -0.007(2) -0.005(2)
C22 0.044(3) 0.043(3) 0.048(3) -0.008(3) -0.008(3) -0.013(3)
C23 0.032(3) 0.054(3) 0.033(3) -0.004(2) -0.004(2) -0.010(2)
C28 0.051(4) 0.082(5) 0.111(6) 0.015(5) 0.012(4) -0.021(4)
C27 0.054(5) 0.137(9) 0.106(7) 0.037(7) 0.035(5) -0.008(5)
C26 0.044(4) 0.121(7) 0.061(5) -0.041(5) 0.000(3) 0.000(5)
C25 0.053(4) 0.066(5) 0.138(7) -0.044(5) -0.032(5) -0.001(4)
C24 0.042(3) 0.060(4) 0.087(5) -0.006(4) -0.021(3) -0.016(3)
C29 0.042(3) 0.098(5) 0.056(4) 0.008(4) -0.017(3) -0.012(4)
C30 0.119(7) 0.078(6) 0.136(8) 0.024(6) -0.055(7) 0.002(5)
C31 0.097(7) 0.172(10) 0.171(10) 0.038(8) -0.063(7) -0.084(7)
C32 0.055(3) 0.044(3) 0.063(4) -0.008(3) -0.008(3) -0.028(3)
C33 0.089(6) 0.074(5) 0.124(7) -0.006(5) -0.030(5) -0.039(4)
C34 0.079(4) 0.041(3) 0.085(5) -0.006(3) -0.015(4) -0.031(3)
C37 0.073(4) 0.053(4) 0.064(4) -0.007(3) -0.027(4) -0.004(3)
O13A 0.131(16) 0.032(8) 0.071(11) -0.011(6) -0.070(11) 0.010(7)
C38A 0.083(14) 0.14(2) 0.12(2) -0.039(16) 0.013(14) -0.074(14)
C39A 0.074(11) 0.072(15) 0.091(14) 0.009(11) -0.050(10) -0.016(12)
O13B 0.082(8) 0.029(7) 0.052(7) -0.002(5) -0.028(6) -0.002(5)
C38B 0.059(11) 0.028(6) 0.036(7) -0.005(6) -0.014(8) 0.009(7)
C39B 0.15(2) 0.070(17) 0.17(3) 0.022(15) -0.11(3) 0.007(15)
O14 0.060(2) 0.048(2) 0.036(2) -0.0085(17) -0.0179(18) -0.0086(18)

loop_
_atom_type_symbol
_atom_type_description
_atom_type_scat_dispersion_real
_atom_type_scat_dispersion_imag
_atom_type_scat_source
C C 0.0033 0.0016 'International Tables Vol C Tables 4.2.6.8 and 6.1.1.4'
H H 0.0000 0.0000 'International Tables Vol C Tables 4.2.6.8 and 6.1.1.4'
N N 0.0061 0.0033 'International Tables Vol C Tables 4.2.6.8 and 6.1.1.4'
O O 0.0106 0.0060 'International Tables Vol C Tables 4.2.6.8 and 6.1.1.4'
Mn Mn 0.3368 0.7283 'International Tables Vol C Tables 4.2.6.8 and 6.1.1.4'

loop_
_geom_angle_atom_site_label_1
_geom_angle_atom_site_label_2
_geom_angle_atom_site_label_3
_geom_angle
_geom_angle_site_symmetry_3
O7 Mn1 O1 91.26(13) .
O7 Mn1 O2 88.50(14) .
O1 Mn1 O2 167.26(14) .
O7 Mn1 N1 165.39(16) .
O1 Mn1 N1 88.60(13) .
O2 Mn1 N1 88.44(14) .
O7 Mn1 O8 100.36(17) .
O1 Mn1 O8 104.64(17) .
O2 Mn1 O8 87.91(17) .
N1 Mn1 O8 93.80(16) .
O1 Mn2 O4 179.34(13) .
O1 Mn2 O3 89.97(12) .
O4 Mn2 O3 89.41(13) .
O1 Mn2 N3 90.36(14) .
O4 Mn2 N3 90.20(14) .
O3 Mn2 N3 168.08(14) .
O1 Mn2 O10 85.12(13) .
O4 Mn2 O10 95.17(14) .
O3 Mn2 O10 95.73(13) .
N3 Mn2 O10 96.17(14) .
O1 Mn2 O3 90.20(12) 2_667
O4 Mn2 O3 89.47(12) 2_667
O3 Mn2 O3 80.54(12) 2_667
N3 Mn2 O3 87.54(13) 2_667
O10 Mn2 O3 174.03(12) 2_667
O6 Mn3 O1 171.27(14) .
O6 Mn3 O5 87.46(13) .
O1 Mn3 O5 91.77(12) .
O6 Mn3 N5 90.75(14) .
O1 Mn3 N5 89.50(13) .
O5 Mn3 N5 176.29(15) .
O6 Mn3 O11 92.67(14) .
O1 Mn3 O11 96.06(13) .
O5 Mn3 O11 93.02(13) .
N5 Mn3 O11 90.31(14) .
O6 Mn3 O12 87.97(13) .
O1 Mn3 O12 83.40(12) .
O5 Mn3 O12 93.49(12) .
N5 Mn3 O12 83.19(13) .
O11 Mn3 O12 173.48(12) .
Mn2 O1 Mn1 120.77(15) .
Mn2 O1 Mn3 119.38(14) .
Mn1 O1 Mn3 119.73(15) .
C1 O2 Mn1 123.5(3) .
N1 O3 Mn2 114.4(2) .
N1 O3 Mn2 111.1(2) 2_667
Mn2 O3 Mn2 99.46(12) 2_667
C8 O4 Mn2 128.5(3) .
N3 O5 Mn3 119.5(2) .
C15 O6 Mn3 126.8(3) .
N5 O7 Mn1 117.9(3) .
C22 O8 Mn1 143.7(4) .
C29 O10 Mn2 134.1(3) .
C29 O10 H10A 106.9 .
Mn2 O10 H10A 116.4 .
C32 O11 Mn3 126.5(3) .
C32 O11 H11A 113.0 .
Mn3 O11 H11A 104.0 .
C35 O12 Mn3 128.1(4) .
C35 O12 H12A 104.5 .
Mn3 O12 H12A 108.4 .
C7 N1 O3 114.5(4) .
C7 N1 Mn1 128.1(3) .
O3 N1 Mn1 117.3(2) .
C7 N2 H2A 117.5 .
C7 N2 H2B 115.5 .
H2A N2 H2B 118.2 .
C14 N3 O5 112.4(3) .
C14 N3 Mn2 130.4(3) .
O5 N3 Mn2 116.4(2) .
C14 N4 H4A 118.0 .
C14 N4 H4B 119.3 .
H4A N4 H4B 120.2 .
C21 N5 O7 112.2(4) .
C21 N5 Mn3 129.0(3) .
O7 N5 Mn3 116.9(3) .
C21 N6 H6A 119.6 .
C21 N6 H6B 119.7 .
H6A N6 H6B 120.2 .
O2 C1 C2 118.0(5) .
O2 C1 C6 123.2(4) .
C2 C1 C6 118.8(4) .
C3 C2 C1 121.0(5) .
C3 C2 H2 119.5 .
C1 C2 H2 119.5 .
C4 C3 C2 120.1(5) .
C4 C3 H3 119.9 .
C2 C3 H3 119.9 .
C5 C4 C3 119.5(5) .
C5 C4 H4 120.2 .
C3 C4 H4 120.2 .
C4 C5 C6 121.9(5) .
C4 C5 H5 119.1 .
C6 C5 H5 119.1 .
C5 C6 C1 118.4(4) .
C5 C6 C7 118.9(5) .
C1 C6 C7 122.7(4) .
N1 C7 N2 120.3(4) .
N1 C7 C6 119.6(4) .
N2 C7 C6 120.0(4) .
O4 C8 C9 117.2(4) .
O4 C8 C13 123.2(4) .
C9 C8 C13 119.6(4) .
C10 C9 C8 121.5(5) .
C10 C9 H9 119.3 .
C8 C9 H9 119.3 .
C9 C10 C11 119.8(5) .
C9 C10 H10 120.1 .
C11 C10 H10 120.1 .
C12 C11 C10 120.0(5) .
C12 C11 H11 120.0 .
C10 C11 H11 120.0 .
C11 C12 C13 122.0(5) .
C11 C12 H12 119.0 .
C13 C12 H12 119.0 .
C12 C13 C8 117.1(4) .
C12 C13 C14 119.8(4) .
C8 C13 C14 123.0(4) .
N3 C14 N4 119.3(4) .
N3 C14 C13 120.8(4) .
N4 C14 C13 119.9(4) .
O6 C15 C16 118.5(4) .
O6 C15 C20 123.7(4) .
C16 C15 C20 117.8(4) .
C17 C16 C15 122.5(5) .
C17 C16 H16 118.8 .
C15 C16 H16 118.8 .
C16 C17 C18 120.1(5) .
C16 C17 H17 120.0 .
C18 C17 H17 120.0 .
C19 C18 C17 119.0(5) .
C19 C18 H18 120.5 .
C17 C18 H18 120.5 .
C18 C19 C20 121.8(5) .
C18 C19 H19 119.1 .
C20 C19 H19 119.1 .
C19 C20 C15 118.8(4) .
C19 C20 C21 118.8(4) .
C15 C20 C21 122.4(4) .
N5 C21 N6 119.8(4) .
N5 C21 C20 120.6(4) .
N6 C21 C20 119.5(4) .
O9 C22 O8 122.2(5) .
O9 C22 C23 120.1(5) .
O8 C22 C23 117.2(5) .
C24 C23 C28 119.9(6) .
C24 C23 C22 119.9(5) .
C28 C23 C22 120.2(6) .
C23 C28 C27 119.7(8) .
C23 C28 H28 120.1 .
C27 C28 H28 120.1 .
C26 C27 C28 121.9(8) .
C26 C27 H27 119.0 .
C28 C27 H27 119.0 .
C27 C26 C25 119.8(6) .
C27 C26 H26 120.1 .
C25 C26 H26 120.1 .
C26 C25 C24 119.3(7) .
C26 C25 H25 120.4 .
C24 C25 H25 120.4 .
C23 C24 C25 119.3(6) .
C23 C24 H24 120.3 .
C25 C24 H24 120.3 .
O10 C29 C30 112.9(7) .
O10 C29 C31 109.7(6) .
C30 C29 C31 107.4(7) .
O10 C29 H29 108.9 .
C30 C29 H29 108.9 .
C31 C29 H29 108.9 .
C29 C30 H30A 109.5 .
C29 C30 H30B 109.5 .
H30A C30 H30B 109.5 .
C29 C30 H30C 109.5 .
H30A C30 H30C 109.5 .
H30B C30 H30C 109.5 .
C29 C31 H31A 109.5 .
C29 C31 H31B 109.5 .
H31A C31 H31B 109.5 .
C29 C31 H31C 109.5 .
H31A C31 H31C 109.5 .
H31B C31 H31C 109.5 .
O11 C32 C33 112.4(5) .
O11 C32 C34 108.9(5) .
C33 C32 C34 111.6(5) .
O11 C32 H32 107.9 .
C33 C32 H32 107.9 .
C34 C32 H32 107.9 .
C32 C33 H33A 109.5 .
C32 C33 H33B 109.5 .
H33A C33 H33B 109.5 .
C32 C33 H33C 109.5 .
H33A C33 H33C 109.5 .
H33B C33 H33C 109.5 .
C32 C34 H34A 109.5 .
C32 C34 H34B 109.5 .
H34A C34 H34B 109.5 .
C32 C34 H34C 109.5 .
H34A C34 H34C 109.5 .
H34B C34 H34C 109.5 .
C36 C35 O12 118.6(10) .
C36 C35 H35A 107.7 .
O12 C35 H35A 107.7 .
C36 C35 H35B 107.7 .
O12 C35 H35B 107.7 .
H35A C35 H35B 107.1 .
C35 C36 H36A 109.5 .
C35 C36 H36B 109.5 .
H36A C36 H36B 109.5 .
C35 C36 H36C 109.5 .
H36A C36 H36C 109.5 .
H36B C36 H36C 109.5 .
O13A C37 C39B 134.6(17) .
C39B C37 O13B 123.2(15) .
O13A C37 C39A 125.5(13) .
O13B C37 C39A 102.3(12) .
O13A C37 C38B 103.4(11) .
C39B C37 C38B 121.9(16) .
O13B C37 C38B 109.0(11) .
C39A C37 C38B 122.4(15) .
O13A C37 C38A 108.4(15) .
C39B C37 C38A 116(2) .
O13B C37 C38A 106.3(16) .
C39A C37 C38A 110.5(17) .
O13A C37 H37A 103.2 .
C39B C37 H37A 74.1 .
O13B C37 H37A 130.6 .
C39A C37 H37A 103.2 .
C38B C37 H37A 91.5 .
C38A C37 H37A 103.2 .
O13A C37 H37B 71.5 .
C39B C37 H37B 96.7 .
O13B C37 H37B 99.4 .
C39A C37 H37B 122.8 .
C38B C37 H37B 98.3 .
C38A C37 H37B 112.8 .
C37 O13A H13A 116.2 .
H37B O13A H13A 131.5 .
C37 O13A H13B 99.1 .
H37B O13A H13B 117.8 .
C37 C38A H38A 109.5 .
C37 C38A H38B 109.5 .
H38A C38A H38B 109.5 .
C37 C38A H38C 109.5 .
H38A C38A H38C 109.5 .
H38B C38A H38C 109.5 .
C37 C39A H39A 109.5 .
C37 C39A H39B 109.5 .
H39A C39A H39B 109.5 .
C37 C39A H39C 109.5 .
H39A C39A H39C 109.5 .
H39B C39A H39C 109.5 .
C37 O13B H13A 125.4 .
C37 O13B H13B 119.4 .
C37 C38B H38D 109.5 .
C37 C38B H38E 109.5 .
H38D C38B H38E 109.5 .
C37 C38B H38F 109.5 .
H38D C38B H38F 109.5 .
H38E C38B H38F 109.5 .
C37 C39B H39D 109.5 .
C37 C39B H39E 109.5 .
H39D C39B H39E 109.5 .
C37 C39B H39F 109.5 .
H39D C39B H39F 109.5 .
H39E C39B H39F 109.5 .
C40 O14 H14A 110.0 .
C42 C40 O14 112.0(8) .
C42 C40 C41 107.2(9) .
O14 C40 C41 111.0(7) .
C42 C40 H40 108.9 .
O14 C40 H40 108.9 .
C41 C40 H40 108.9 .
C40 C41 H41A 109.5 .
C40 C41 H41B 109.5 .
H41A C41 H41B 109.5 .
C40 C41 H41C 109.5 .
H41A C41 H41C 109.5 .
H41B C41 H41C 109.5 .
C40 C42 H42A 109.5 .
C40 C42 H42B 109.5 .
H42A C42 H42B 109.5 .
C40 C42 H42C 109.5 .
H42A C42 H42C 109.5 .
H42B C42 H42C 109.5 .

loop_
_geom_bond_atom_site_label_1
_geom_bond_atom_site_label_2
_geom_bond_distance
_geom_bond_site_symmetry_2
Mn1 O7 1.898(3) .
Mn1 O1 1.900(3) .
Mn1 O2 1.910(3) .
Mn1 N1 1.986(4) .
Mn1 O8 2.073(4) .
Mn2 O1 1.897(3) .
Mn2 O4 1.907(3) .
Mn2 O3 1.950(3) .
Mn2 N3 1.989(4) .
Mn2 O10 2.218(3) .
Mn2 O3 2.427(3) 2_667
Mn3 O6 1.900(3) .
Mn3 O1 1.903(3) .
Mn3 O5 1.903(3) .
Mn3 N5 1.983(4) .
Mn3 O11 2.254(3) .
Mn3 O12 2.517(3) .
O2 C1 1.362(5) .
O3 N1 1.418(4) .
O3 Mn2 2.427(3) 2_667
O4 C8 1.364(5) .
O5 N3 1.407(5) .
O6 C15 1.342(5) .
O7 N5 1.413(5) .
O8 C22 1.255(6) .
O9 C22 1.250(7) .
O10 C29 1.420(7) .
O10 H10A 0.9626 .
O11 C32 1.454(6) .
O11 H11A 0.8070 .
O12 C35 1.466(10) .
O12 H12A 0.8017 .
N1 C7 1.326(5) .
N2 C7 1.346(6) .
N2 H2A 0.8403 .
N2 H2B 0.8641 .
N3 C14 1.309(6) .
N4 C14 1.357(6) .
N4 H4A 0.8947 .
N4 H4B 0.8436 .
N5 C21 1.317(6) .
N6 C21 1.337(6) .
N6 H6A 0.9646 .
N6 H6B 0.8489 .
C1 C2 1.399(7) .
C1 C6 1.421(7) .
C2 C3 1.397(7) .
C2 H2 0.9500 .
C3 C4 1.391(8) .
C3 H3 0.9500 .
C4 C5 1.374(7) .
C4 H4 0.9500 .
C5 C6 1.414(6) .
C5 H5 0.9500 .
C6 C7 1.471(6) .
C8 C9 1.407(6) .
C8 C13 1.430(6) .
C9 C10 1.378(7) .
C9 H9 0.9500 .
C10 C11 1.401(8) .
C10 H10 0.9500 .
C11 C12 1.377(8) .
C11 H11 0.9500 .
C12 C13 1.424(7) .
C12 H12 0.9500 .
C13 C14 1.484(6) .
C15 C16 1.411(7) .
C15 C20 1.425(7) .
C16 C17 1.369(7) .
C16 H16 0.9500 .
C17 C18 1.404(8) .
C17 H17 0.9500 .
C18 C19 1.386(7) .
C18 H18 0.9500 .
C19 C20 1.412(7) .
C19 H19 0.9500 .
C20 C21 1.497(6) .
C22 C23 1.512(7) .
C23 C24 1.369(8) .
C23 C28 1.382(8) .
C28 C27 1.391(10) .
C28 H28 0.9500 .
C27 C26 1.347(12) .
C27 H27 0.9500 .
C26 C25 1.377(11) .
C26 H26 0.9500 .
C25 C24 1.447(9) .
C25 H25 0.9500 .
C24 H24 0.9500 .
C29 C30 1.459(10) .
C29 C31 1.560(11) .
C29 H29 1.0000 .
C30 H30A 0.9800 .
C30 H30B 0.9800 .
C30 H30C 0.9800 .
C31 H31A 0.9800 .
C31 H31B 0.9800 .
C31 H31C 0.9800 .
C32 C33 1.477(9) .
C32 C34 1.504(8) .
C32 H32 1.0000 .
C33 H33A 0.9800 .
C33 H33B 0.9800 .
C33 H33C 0.9800 .
C34 H34A 0.9800 .
C34 H34B 0.9800 .
C34 H34C 0.9800 .
C35 C36 1.402(12) .
C35 H35A 0.9900 .
C35 H35B 0.9900 .
C36 H36A 0.9800 .
C36 H36B 0.9800 .
C36 H36C 0.9800 .
C37 O13A 1.40(2) .
C37 C39B 1.41(3) .
C37 O13B 1.422(18) .
C37 C39A 1.43(3) .
C37 C38B 1.51(2) .
C37 C38A 1.56(3) .
C37 H37A 1.0000 .
C37 H37B 0.9800 .
O13A H13A 0.8212 .
O13A H13B 1.1687 .
C38A H38A 0.9800 .
C38A H38B 0.9800 .
C38A H38C 0.9800 .
C39A H39A 0.9800 .
C39A H39B 0.9800 .
C39A H39C 0.9800 .
O13B H13A 0.6893 .
O13B H13B 0.8164 .
C38B H38D 0.9800 .
C38B H38E 0.9800 .
C38B H38F 0.9800 .
C39B H39D 0.9800 .
C39B H39E 0.9800 .
C39B H39F 0.9800 .
O14 C40 1.401(8) .
O14 H14A 0.9967 .
C40 C42 1.382(11) .
C40 C41 1.537(12) .
C40 H40 1.0000 .
C41 H41A 0.9800 .
C41 H41B 0.9800 .
C41 H41C 0.9800 .
C42 H42A 0.9800 .
C42 H42B 0.9800 .
C42 H42C 0.9800 .
